data_7027094
loop_
_publ_author_name
'Hodge, Philip'
'James, Si\^an C.'
'Norman, Nicholas C.'
'Orpen, A. Guy'

_publ_section_title
;
 Neutral and anionic aryloxy halides of bismuth(III)
;
_journal_issue 23
_journal_name_full 'Journal of the Chemical Society, Dalton Transactions'
_journal_page_first 4049
_journal_paper_doi 10.1039/a806647g
_journal_year 1998
_chemical_formula_structural '[P Ph4]2 [Bi Br3 (O -2,4,6-Me3 C6 H2)2]'
_chemical_formula_sum 'C66 H62 Bi Br3 O2 P2'
_chemical_formula_weight 1397.81
_chemical_name_systematic
; 
 Bis tetraphenylphosphonium Tribromo Bis trimethylphenoxy bismuthate
;
_space_group_IT_number 14
_symmetry_cell_setting monoclinic
_symmetry_space_group_name_Hall '-P 2ybc'
_symmetry_space_group_name_H-M 'P 1 21/c 1'
_atom_sites_solution_hydrogens geom
_atom_sites_solution_primary direct
_atom_sites_solution_secondary difmap
_audit_creation_method SHELXL
_cell_angle_alpha 90.00
_cell_angle_beta 95.7700(10)
_cell_angle_gamma 90.00
_cell_formula_units_Z 4
_cell_length_a 11.5964(5)
_cell_length_b 13.1136(6)
_cell_length_c 38.747(2)
_cell_measurement_reflns_used 267
_cell_measurement_temperature 173(2)
_cell_measurement_theta_max 22.550
_cell_measurement_theta_min 14.450
_cell_volume 5862.4(5)
_computing_cell_refinement 'SAINT (Siemens, 1995b)'
_computing_data_collection 'SMART (Siemens, 1995b)'
_computing_data_reduction 'SAINT (Siemens, 1995b)'
_computing_molecular_graphics 'SHELXTL (Siemens, 1995a)'
_computing_publication_material 'SHELXTL (Siemens, 1995a)'
_computing_structure_refinement 'SHELXTL (Siemens, 1995a)'
_computing_structure_solution 'SHELXTL (Siemens, 1995a)'
_diffrn_ambient_temperature 173(2)
_diffrn_measurement_device 'Siemens SMART Area Detector'
_diffrn_measurement_method '\w rotation with narrow frames'
_diffrn_radiation_monochromator graphite
_diffrn_radiation_source 'fine-focus sealed tube'
_diffrn_radiation_type MoK\a
_diffrn_radiation_wavelength 0.71073
_diffrn_reflns_av_R_equivalents 0.1043
_diffrn_reflns_av_sigmaI/netI 0.1449
_diffrn_reflns_limit_h_max 9
_diffrn_reflns_limit_h_min -15
_diffrn_reflns_limit_k_max 17
_diffrn_reflns_limit_k_min -16
_diffrn_reflns_limit_l_max 50
_diffrn_reflns_limit_l_min -43
_diffrn_reflns_number 36656
_diffrn_reflns_theta_max 27.50
_diffrn_reflns_theta_min 1.64
_diffrn_standards_decay_% none
_exptl_absorpt_coefficient_mu 5.150
_exptl_absorpt_correction_T_max 0.491535
_exptl_absorpt_correction_T_min 0.445101
_exptl_absorpt_correction_type Sadabs
_exptl_crystal_colour yellow
_exptl_crystal_density_diffrn 1.584
_exptl_crystal_density_meas ?
_exptl_crystal_description block
_exptl_crystal_F_000 2768
_exptl_crystal_size_max 0.2
_exptl_crystal_size_mid 0.2
_exptl_crystal_size_min 0.2
_refine_diff_density_max 1.169
_refine_diff_density_min -2.228
_refine_diff_density_rms 0.195
_refine_ls_extinction_coef 0.00084(8)
_refine_ls_extinction_expression Fc^*^=kFc[1+0.001xFc^2^\l^3^/sin(2\q)]^-1/4^
_refine_ls_extinction_method SHELXL
_refine_ls_goodness_of_fit_all 1.009
_refine_ls_goodness_of_fit_obs 1.063
_refine_ls_hydrogen_treatment 'see text'
_refine_ls_matrix_type full
_refine_ls_number_parameters 668
_refine_ls_number_reflns 13385
_refine_ls_number_restraints 0
_refine_ls_restrained_S_all 1.010
_refine_ls_restrained_S_obs 1.063
_refine_ls_R_factor_all 0.1477
_refine_ls_R_factor_obs 0.0659
_refine_ls_shift/esd_max 0.004
_refine_ls_shift/esd_mean 0.000
_refine_ls_structure_factor_coef Fsqd
_refine_ls_weighting_details 'w=1/[\s^2^(Fo^2^)+(0.0598P)^2^+39.5212P] where P=(Fo^2^+2Fc^2^)/3'
_refine_ls_weighting_scheme calc
_refine_ls_wR_factor_all 0.1716
_refine_ls_wR_factor_obs 0.1326
_reflns_number_observed 7431
_reflns_number_total 13388
_reflns_observed_criterion >2sigma(I)
_cod_data_source_file 806647Gsup1.cif
_cod_data_source_block 5
_cod_depositor_comments
;
The following automatic conversions were performed:

'_exptl_crystal_density_meas' value 'not measured' was changed to '?'
- the value is perceived as not measured.

Automatic conversion script
Id: cif_fix_values 3008 2015-01-20 13:52:24Z robertas 

The following automatic conversions were performed:

'_refine_ls_weighting_scheme' value 'calc
w=1/[\s^2^(Fo^2^)+(0.0598P)^2^+39.5212P] where P=(Fo^2^+2Fc^2^)/3'
was changed to 'calc'. New tag '_refine_ls_weighting_details' was
created. The value of the new tag was set to
'w=1/[\s^2^(Fo^2^)+(0.0598P)^2^+39.5212P] where P=(Fo^2^+2Fc^2^)/3'.

Automatic conversion script
Id: cif_fix_values 3143 2015-03-26 13:38:13Z robertas 
;
_cod_original_cell_volume 5862.5(4)
_cod_original_sg_symbol_H-M P2(1)/c
_cod_database_code 7027094

loop_
_symmetry_equiv_pos_as_xyz
'x, y, z'
'-x, y+1/2, -z+1/2'
'-x, -y, -z'
'x, -y-1/2, z-1/2'

loop_
_atom_site_aniso_label
_atom_site_aniso_U_11
_atom_site_aniso_U_22
_atom_site_aniso_U_33
_atom_site_aniso_U_23
_atom_site_aniso_U_13
_atom_site_aniso_U_12
Bi1 0.0254(2) 0.0272(2) 0.0235(2) -0.0006(2) 0.00506(13) -0.0059(2)
Br1 0.0455(7) 0.0477(8) 0.0386(7) -0.0071(6) 0.0066(5) -0.0057(6)
Br2 0.0664(10) 0.0680(10) 0.0557(9) -0.0080(8) 0.0078(7) 0.0035(8)
Br3 0.0338(6) 0.0418(7) 0.0476(7) -0.0037(6) 0.0045(5) -0.0066(5)
O1 0.042(5) 0.036(4) 0.027(4) 0.004(3) 0.005(3) -0.021(4)
O2 0.030(4) 0.049(5) 0.019(4) -0.003(3) 0.002(3) 0.005(3)
P1 0.0229(14) 0.0207(13) 0.0221(14) -0.0010(11) 0.0024(11) -0.0016(11)
P2 0.0271(14) 0.0258(14) 0.0245(14) 0.0019(11) 0.0066(11) -0.0018(11)
C1 0.039(6) 0.020(5) 0.023(5) -0.004(4) -0.001(5) -0.014(5)
C2 0.046(7) 0.018(5) 0.022(5) 0.005(4) 0.005(5) -0.015(5)
C3 0.015(5) 0.024(6) 0.051(7) -0.007(5) 0.000(5) -0.008(4)
C4 0.045(7) 0.009(5) 0.019(5) -0.006(4) -0.002(5) -0.003(4)
C5 0.033(6) 0.017(5) 0.031(6) -0.005(5) 0.014(5) -0.010(4)
C6 0.032(6) 0.025(6) 0.036(6) -0.007(5) 0.002(5) -0.008(5)
C7 0.036(7) 0.042(7) 0.037(7) 0.001(6) 0.012(5) -0.012(5)
C8 0.043(7) 0.038(7) 0.037(7) 0.012(5) 0.013(5) -0.005(5)
C9 0.034(6) 0.030(6) 0.035(6) 0.000(5) -0.005(5) -0.001(5)
C10 0.022(5) 0.033(6) 0.027(6) -0.002(5) 0.007(4) 0.004(5)
C11 0.022(6) 0.043(7) 0.038(7) -0.006(5) 0.008(5) 0.001(5)
C12 0.044(8) 0.069(9) 0.041(8) -0.023(7) 0.005(6) 0.000(7)
C13 0.030(7) 0.099(12) 0.030(7) 0.000(7) -0.003(5) 0.026(7)
C14 0.031(7) 0.063(9) 0.047(8) 0.014(7) 0.020(6) 0.016(6)
C15 0.031(6) 0.049(8) 0.045(7) -0.008(6) 0.005(5) -0.003(5)
C16 0.042(8) 0.056(9) 0.081(11) 0.003(8) 0.006(7) -0.016(7)
C17 0.061(10) 0.198(21) 0.035(8) 0.001(11) -0.010(7) 0.048(12)
C18 0.034(7) 0.040(8) 0.104(12) 0.011(8) -0.004(7) -0.010(6)
C21 0.023(5) 0.026(6) 0.023(5) 0.002(4) -0.005(4) 0.001(4)
C22 0.035(6) 0.021(6) 0.037(6) 0.000(5) 0.006(5) -0.006(5)
C23 0.039(7) 0.033(6) 0.034(6) 0.003(5) -0.001(5) -0.009(5)
C24 0.042(7) 0.048(8) 0.023(6) 0.008(6) 0.006(5) -0.003(6)
C25 0.055(7) 0.032(6) 0.030(6) 0.008(6) 0.006(5) -0.006(6)
C26 0.040(7) 0.020(5) 0.027(6) -0.003(5) 0.000(5) -0.005(5)
C31 0.018(5) 0.018(5) 0.024(5) -0.002(4) 0.001(4) -0.001(4)
C32 0.026(6) 0.028(6) 0.027(6) 0.001(5) 0.003(4) 0.001(5)
C33 0.032(6) 0.020(5) 0.026(6) -0.001(4) 0.008(5) 0.004(4)
C34 0.045(7) 0.019(5) 0.029(6) 0.001(5) 0.002(5) -0.009(5)
C35 0.025(6) 0.037(7) 0.037(6) -0.006(5) 0.009(5) -0.004(5)
C36 0.030(6) 0.029(6) 0.017(5) -0.001(4) 0.003(4) 0.003(5)
C41 0.025(5) 0.019(5) 0.028(6) 0.004(4) 0.011(4) 0.000(4)
C42 0.040(7) 0.025(6) 0.027(6) 0.003(5) 0.000(5) 0.010(5)
C43 0.032(7) 0.031(7) 0.053(8) -0.002(6) -0.004(6) 0.006(5)
C44 0.038(7) 0.028(6) 0.053(8) -0.004(6) 0.014(6) -0.003(5)
C45 0.036(6) 0.028(6) 0.040(7) 0.003(5) 0.011(5) -0.005(5)
C46 0.021(5) 0.017(5) 0.031(6) 0.001(4) 0.003(4) -0.001(4)
C51 0.018(5) 0.026(6) 0.026(5) -0.006(5) 0.002(4) 0.005(4)
C52 0.034(6) 0.017(5) 0.027(6) 0.003(4) 0.003(4) 0.006(4)
C53 0.028(6) 0.027(6) 0.036(6) -0.005(5) -0.003(5) -0.002(5)
C54 0.025(6) 0.035(6) 0.035(6) -0.004(5) 0.005(5) 0.006(5)
C55 0.027(6) 0.036(6) 0.019(5) 0.012(5) 0.001(4) 0.008(5)
C56 0.019(5) 0.030(6) 0.035(6) 0.000(5) 0.007(4) 0.002(4)
C61 0.037(6) 0.028(6) 0.028(6) 0.002(5) 0.017(5) -0.003(5)
C62 0.039(7) 0.021(6) 0.064(9) 0.001(6) 0.017(6) -0.009(5)
C63 0.054(9) 0.021(6) 0.091(11) -0.001(7) 0.034(8) 0.003(6)
C64 0.059(9) 0.038(8) 0.072(10) -0.008(7) 0.018(8) -0.014(7)
C65 0.038(7) 0.042(7) 0.056(8) -0.007(7) 0.007(6) -0.023(6)
C66 0.021(6) 0.042(7) 0.042(7) -0.003(6) 0.004(5) -0.002(5)
C71 0.027(6) 0.038(6) 0.030(6) 0.001(5) 0.005(5) 0.007(5)
C72 0.039(7) 0.069(10) 0.040(7) 0.017(7) -0.005(6) -0.011(7)
C73 0.055(9) 0.099(12) 0.037(8) 0.030(8) -0.001(6) 0.009(8)
C74 0.032(7) 0.096(12) 0.049(9) 0.012(8) -0.009(6) -0.001(7)
C75 0.052(9) 0.083(11) 0.055(9) 0.018(9) -0.015(7) -0.029(8)
C76 0.043(7) 0.041(7) 0.029(6) 0.005(6) -0.001(5) -0.017(6)
C81 0.029(6) 0.027(6) 0.032(6) 0.001(5) 0.009(5) -0.003(5)
C82 0.047(7) 0.041(7) 0.027(6) -0.003(5) -0.001(5) 0.006(6)
C83 0.032(7) 0.041(7) 0.057(8) 0.011(6) 0.013(6) 0.009(6)
C84 0.051(8) 0.036(7) 0.057(9) -0.012(7) 0.020(7) 0.011(6)
C85 0.059(9) 0.046(8) 0.049(8) -0.006(7) 0.024(7) 0.010(7)
C86 0.056(8) 0.042(7) 0.018(6) 0.003(5) 0.012(5) 0.005(6)
C91 0.028(5) 0.034(6) 0.016(5) -0.003(5) 0.000(4) -0.005(5)
C92 0.038(6) 0.022(6) 0.027(6) -0.008(5) 0.005(5) -0.006(5)
C93 0.035(6) 0.032(6) 0.037(7) 0.006(5) 0.007(5) -0.006(5)
C94 0.022(6) 0.045(7) 0.032(6) 0.006(5) 0.010(5) -0.002(5)
C95 0.045(7) 0.034(7) 0.042(7) -0.005(5) 0.018(6) 0.007(5)
C96 0.043(7) 0.030(6) 0.030(6) -0.002(5) 0.014(5) -0.003(5)

loop_
_atom_site_label
_atom_site_type_symbol
_atom_site_fract_x
_atom_site_fract_y
_atom_site_fract_z
_atom_site_U_iso_or_equiv
_atom_site_thermal_displace_type
_atom_site_occupancy
_atom_site_calc_flag
_atom_site_refinement_flags
Bi1 Bi 0.35938(3) -0.85301(3) 0.880238(10) 0.02521(13) Uani 1 d .
Br1 Br 0.35463(11) -0.73529(10) 0.94104(3) 0.0438(3) Uani 1 d .
Br2 Br 0.33821(13) -0.97599(12) 0.82107(4) 0.0632(4) Uani 1 d .
Br3 Br 0.59655(10) -0.75429(9) 0.86890(3) 0.0410(3) Uani 1 d .
O1 O 0.2534(6) -0.9685(5) 0.9031(2) 0.035(2) Uani 1 d .
O2 O 0.2142(6) -0.7667(6) 0.8595(2) 0.033(2) Uani 1 d .
P1 P 0.0743(2) -0.3952(2) 0.93851(7) 0.0219(6) Uani 1 d .
P2 P -0.3882(2) -0.3207(2) 0.81873(7) 0.0255(6) Uani 1 d .
C1 C 0.2591(9) -1.0016(7) 0.9364(3) 0.027(2) Uani 1 d .
C2 C 0.3631(9) -1.0348(7) 0.9541(3) 0.029(2) Uani 1 d .
C3 C 0.3617(8) -1.0707(8) 0.9879(3) 0.030(3) Uani 1 d .
H3A H 0.4326(8) -1.0920(8) 1.0002(3) 0.036 Uiso 1 calc R
C4 C 0.2608(9) -1.0765(7) 1.0043(2) 0.025(2) Uani 1 d .
C5 C 0.1592(9) -1.0478(7) 0.9853(3) 0.026(2) Uani 1 d .
H5A H 0.0887(9) -1.0545(7) 0.9957(3) 0.032 Uiso 1 calc R
C6 C 0.1548(9) -1.0099(8) 0.9522(3) 0.031(3) Uani 1 d .
C7 C 0.4746(9) -1.0344(9) 0.9366(3) 0.038(3) Uani 1 d .
H7A H 0.5382(9) -1.0601(9) 0.9529(3) 0.057 Uiso 1 calc R
H7B H 0.4920(9) -0.9647(9) 0.9297(3) 0.057 Uiso 1 calc R
H7C H 0.4655(9) -1.0783(9) 0.9161(3) 0.057 Uiso 1 calc R
C8 C 0.2598(10) -1.1152(9) 1.0410(3) 0.039(3) Uani 1 d .
H8A H 0.3390(10) -1.1321(9) 1.0506(3) 0.058 Uiso 1 calc R
H8B H 0.2112(10) -1.1764(9) 1.0410(3) 0.058 Uiso 1 calc R
H8C H 0.2285(10) -1.0623(9) 1.0554(3) 0.058 Uiso 1 calc R
C9 C 0.0424(9) -0.9798(8) 0.9315(3) 0.034(3) Uani 1 d .
H9A H 0.0586(9) -0.9548(8) 0.9087(3) 0.050 Uiso 1 calc R
H9B H 0.0048(9) -0.9258(8) 0.9438(3) 0.050 Uiso 1 calc R
H9C H -0.0089(9) -1.0392(8) 0.9287(3) 0.050 Uiso 1 calc R
C10 C 0.1714(8) -0.7580(8) 0.8259(3) 0.027(2) Uani 1 d .
C11 C 0.0808(9) -0.8194(9) 0.8123(3) 0.034(3) Uani 1 d .
C12 C 0.0334(11) -0.8036(11) 0.7780(3) 0.051(3) Uani 1 d .
H12A H -0.0293(11) -0.8453(11) 0.7688(3) 0.061 Uiso 1 calc R
C13 C 0.0744(10) -0.7300(12) 0.7572(3) 0.053(4) Uani 1 d .
C14 C 0.1665(10) -0.6724(10) 0.7705(3) 0.046(3) Uani 1 d .
H14A H 0.1979(10) -0.6236(10) 0.7560(3) 0.055 Uiso 1 calc R
C15 C 0.2164(10) -0.6825(9) 0.8047(3) 0.041(3) Uani 1 d .
C16 C 0.0345(11) -0.9016(10) 0.8353(4) 0.060(4) Uani 1 d .
H16A H -0.0290(11) -0.9384(10) 0.8221(4) 0.089 Uiso 1 calc R
H16B H 0.0060(11) -0.8696(10) 0.8557(4) 0.089 Uiso 1 calc R
H16C H 0.0970(11) -0.9495(10) 0.8428(4) 0.089 Uiso 1 calc R
C17 C 0.0169(13) -0.7155(16) 0.7208(3) 0.099(7) Uani 1 d .
H17A H -0.0471(13) -0.7640(16) 0.7164(3) 0.148 Uiso 1 calc R
H17B H 0.0737(13) -0.7271(16) 0.7041(3) 0.148 Uiso 1 calc R
H17C H -0.0131(13) -0.6457(16) 0.7182(3) 0.148 Uiso 1 calc R
C18 C 0.3127(10) -0.6182(9) 0.8192(4) 0.060(4) Uani 1 d .
H18A H 0.3345(10) -0.6375(9) 0.8435(4) 0.090 Uiso 1 calc R
H18B H 0.2886(10) -0.5465(9) 0.8182(4) 0.090 Uiso 1 calc R
H18C H 0.3792(10) -0.6275(9) 0.8058(4) 0.090 Uiso 1 calc R
C21 C 0.1212(8) -0.3387(7) 0.9001(2) 0.024(2) Uani 1 d .
C22 C 0.1455(9) -0.2349(8) 0.8995(3) 0.031(2) Uani 1 d .
H22A H 0.1313(9) -0.1942(8) 0.9189(3) 0.037 Uiso 1 calc R
C23 C 0.1896(9) -0.1892(9) 0.8716(3) 0.036(3) Uani 1 d .
H23A H 0.2078(9) -0.1186(9) 0.8720(3) 0.043 Uiso 1 calc R
C24 C 0.2068(10) -0.2480(9) 0.8430(3) 0.038(3) Uani 1 d .
H24A H 0.2387(10) -0.2183(9) 0.8237(3) 0.045 Uiso 1 calc R
C25 C 0.1774(10) -0.3502(9) 0.8425(3) 0.039(3) Uani 1 d .
H25A H 0.1861(10) -0.3896(9) 0.8223(3) 0.047 Uiso 1 calc R
C26 C 0.1360(9) -0.3957(8) 0.8705(3) 0.029(2) Uani 1 d .
H26A H 0.1173(9) -0.4662(8) 0.8698(3) 0.035 Uiso 1 calc R
C31 C 0.0075(8) -0.5154(7) 0.9278(2) 0.020(2) Uani 1 d .
C32 C 0.0713(9) -0.5953(8) 0.9164(3) 0.027(2) Uani 1 d .
H32A H 0.1526(9) -0.5879(8) 0.9158(3) 0.032 Uiso 1 calc R
C33 C 0.0176(9) -0.6866(8) 0.9059(2) 0.026(2) Uani 1 d .
H33A H 0.0618(9) -0.7413(8) 0.8980(2) 0.031 Uiso 1 calc R
C34 C -0.1013(9) -0.6973(8) 0.9071(3) 0.031(3) Uani 1 d .
H34A H -0.1385(9) -0.7593(8) 0.8999(3) 0.037 Uiso 1 calc R
C35 C -0.1662(9) -0.6175(8) 0.9189(3) 0.032(3) Uani 1 d .
H35A H -0.2475(9) -0.6249(8) 0.9195(3) 0.039 Uiso 1 calc R
C36 C -0.1123(8) -0.5277(8) 0.9299(2) 0.025(2) Uani 1 d .
H36A H -0.1560(8) -0.4742(8) 0.9388(2) 0.030 Uiso 1 calc R
C41 C -0.0280(8) -0.3105(7) 0.9556(3) 0.024(2) Uani 1 d .
C42 C -0.1125(9) -0.2657(8) 0.9323(3) 0.031(2) Uani 1 d .
H42A H -0.1110(9) -0.2750(8) 0.9081(3) 0.037 Uiso 1 calc R
C43 C -0.1994(10) -0.2069(8) 0.9450(3) 0.039(3) Uani 1 d .
H43A H -0.2579(10) -0.1767(8) 0.9293(3) 0.047 Uiso 1 calc R
C44 C -0.2002(10) -0.1927(9) 0.9805(3) 0.039(3) Uani 1 d .
H44A H -0.2605(10) -0.1543(9) 0.9891(3) 0.047 Uiso 1 calc R
C45 C -0.1130(9) -0.2344(8) 1.0033(3) 0.034(3) Uani 1 d .
H45A H -0.1118(9) -0.2225(8) 1.0276(3) 0.041 Uiso 1 calc R
C46 C -0.0274(8) -0.2938(7) 0.9906(3) 0.023(2) Uani 1 d .
H46A H 0.0320(8) -0.3231(7) 1.0062(3) 0.028 Uiso 1 calc R
C51 C 0.1975(8) -0.4111(7) 0.9701(2) 0.024(2) Uani 1 d .
C52 C 0.2684(9) -0.3271(7) 0.9796(3) 0.026(2) Uani 1 d .
H52A H 0.2506(9) -0.2622(7) 0.9696(3) 0.031 Uiso 1 calc R
C53 C 0.3625(9) -0.3380(8) 1.0032(3) 0.031(2) Uani 1 d .
H53A H 0.4088(9) -0.2804(8) 1.0101(3) 0.037 Uiso 1 calc R
C54 C 0.3910(9) -0.4325(8) 1.0172(3) 0.031(2) Uani 1 d .
H54A H 0.4581(9) -0.4397(8) 1.0332(3) 0.038 Uiso 1 calc R
C55 C 0.3233(8) -0.5162(8) 1.0082(2) 0.028(2) Uani 1 d .
H55A H 0.3436(8) -0.5808(8) 1.0181(2) 0.033 Uiso 1 calc R
C56 C 0.2256(8) -0.5067(8) 0.9847(3) 0.028(2) Uani 1 d .
H56A H 0.1782(8) -0.5644(8) 0.9786(3) 0.034 Uiso 1 calc R
C61 C -0.3240(9) -0.1988(8) 0.8284(3) 0.030(2) Uani 1 d .
C62 C -0.3935(10) -0.1107(8) 0.8261(3) 0.041(3) Uani 1 d .
H62A H -0.4719(10) -0.1146(8) 0.8164(3) 0.049 Uiso 1 calc R
C63 C -0.3479(12) -0.0196(9) 0.8378(4) 0.054(4) Uani 1 d .
H63A H -0.3946(12) 0.0400(9) 0.8353(4) 0.064 Uiso 1 calc R
C64 C -0.2365(12) -0.0121(10) 0.8532(4) 0.055(4) Uani 1 d .
H64A H -0.2074(12) 0.0513(10) 0.8622(4) 0.066 Uiso 1 calc R
C65 C -0.1665(10) -0.0987(9) 0.8556(3) 0.045(3) Uani 1 d .
H65A H -0.0886(10) -0.0938(9) 0.8657(3) 0.054 Uiso 1 calc R
C66 C -0.2085(9) -0.1901(9) 0.8435(3) 0.035(3) Uani 1 d .
H66A H -0.1598(9) -0.2485(9) 0.8453(3) 0.042 Uiso 1 calc R
C71 C -0.4965(9) -0.3079(9) 0.7825(3) 0.031(3) Uani 1 d .
C72 C -0.4763(10) -0.2481(10) 0.7542(3) 0.050(3) Uani 1 d .
H72A H -0.4069(10) -0.2096(10) 0.7542(3) 0.060 Uiso 1 calc R
C73 C -0.5586(12) -0.2456(12) 0.7261(3) 0.064(4) Uani 1 d .
H73A H -0.5430(12) -0.2089(12) 0.7060(3) 0.077 Uiso 1 calc R
C74 C -0.6620(11) -0.2945(12) 0.7265(4) 0.060(4) Uani 1 d .
H74A H -0.7205(11) -0.2866(12) 0.7077(4) 0.072 Uiso 1 calc R
C75 C -0.6809(12) -0.3549(12) 0.7539(4) 0.065(4) Uani 1 d .
H75A H -0.7503(12) -0.3937(12) 0.7533(4) 0.078 Uiso 1 calc R
C76 C -0.6001(9) -0.3601(9) 0.7824(3) 0.038(3) Uani 1 d .
H76A H -0.6156(9) -0.3994(9) 0.8020(3) 0.046 Uiso 1 calc R
C81 C -0.2810(9) -0.4114(8) 0.8090(3) 0.029(2) Uani 1 d .
C82 C -0.2102(10) -0.4591(9) 0.8357(3) 0.039(3) Uani 1 d .
H82A H -0.2205(10) -0.4442(9) 0.8592(3) 0.046 Uiso 1 calc R
C83 C -0.1256(10) -0.5277(9) 0.8283(3) 0.043(3) Uani 1 d .
H83A H -0.0787(10) -0.5605(9) 0.8465(3) 0.052 Uiso 1 calc R
C84 C -0.1101(11) -0.5476(9) 0.7950(3) 0.047(3) Uani 1 d .
H84A H -0.0507(11) -0.5935(9) 0.7899(3) 0.057 Uiso 1 calc R
C85 C -0.1790(11) -0.5024(10) 0.7680(3) 0.050(3) Uani 1 d .
H85A H -0.1683(11) -0.5195(10) 0.7447(3) 0.060 Uiso 1 calc R
C86 C -0.2625(10) -0.4331(9) 0.7747(3) 0.038(3) Uani 1 d .
H86A H -0.3075(10) -0.4001(9) 0.7561(3) 0.046 Uiso 1 calc R
C91 C -0.4537(8) -0.3640(8) 0.8563(2) 0.026(2) Uani 1 d .
C92 C -0.4665(9) -0.4674(8) 0.8628(3) 0.029(2) Uani 1 d .
H92A H -0.4382(9) -0.5164(8) 0.8477(3) 0.035 Uiso 1 calc R
C93 C -0.5200(9) -0.4989(9) 0.8911(3) 0.035(3) Uani 1 d .
H93A H -0.5293(9) -0.5696(9) 0.8954(3) 0.042 Uiso 1 calc R
C94 C -0.5607(8) -0.4268(9) 0.9135(3) 0.032(3) Uani 1 d .
H94A H -0.5972(8) -0.4484(9) 0.9332(3) 0.039 Uiso 1 calc R
C95 C -0.5481(10) -0.3258(9) 0.9072(3) 0.039(3) Uani 1 d .
H95A H -0.5770(10) -0.2769(9) 0.9222(3) 0.047 Uiso 1 calc R
C96 C -0.4935(9) -0.2934(9) 0.8790(3) 0.034(3) Uani 1 d .
H96A H -0.4833(9) -0.2226(9) 0.8751(3) 0.040 Uiso 1 calc R

loop_
_atom_type_symbol
_atom_type_description
_atom_type_scat_dispersion_real
_atom_type_scat_dispersion_imag
_atom_type_scat_source
C C 0.0033 0.0016 'International Tables Vol C Tables 4.2.6.8 and 6.1.1.4'
H H 0.0000 0.0000 'International Tables Vol C Tables 4.2.6.8 and 6.1.1.4'
O O 0.0106 0.0060 'International Tables Vol C Tables 4.2.6.8 and 6.1.1.4'
P P 0.1023 0.0942 'International Tables Vol C Tables 4.2.6.8 and 6.1.1.4'
Br Br -0.2901 2.4595 'International Tables Vol C Tables 4.2.6.8 and 6.1.1.4'
Bi Bi -4.1077 10.2566 'International Tables Vol C Tables 4.2.6.8 and 6.1.1.4'

loop_
_geom_angle_atom_site_label_1
_geom_angle_atom_site_label_2
_geom_angle_atom_site_label_3
_geom_angle
O2 Bi1 O1 93.8(3)
O2 Bi1 Br2 89.8(2)
O1 Bi1 Br2 85.8(2)
O2 Bi1 Br1 86.7(2)
O1 Bi1 Br1 88.9(2)
Br2 Bi1 Br1 173.48(4)
O2 Bi1 Br3 113.8(2)
O1 Bi1 Br3 152.1(2)
Br2 Bi1 Br3 97.49(4)
Br1 Bi1 Br3 88.97(4)
C1 O1 Bi1 129.0(6)
C10 O2 Bi1 127.7(6)
C31 P1 C21 109.4(5)
C31 P1 C51 110.6(4)
C21 P1 C51 109.0(5)
C31 P1 C41 110.1(4)
C21 P1 C41 108.4(5)
C51 P1 C41 109.2(5)
C81 P2 C61 110.8(5)
C81 P2 C71 110.1(5)
C61 P2 C71 108.9(5)
C81 P2 C91 108.6(5)
C61 P2 C91 108.3(5)
C71 P2 C91 110.1(5)
O1 C1 C2 121.5(9)
O1 C1 C6 118.4(9)
C2 C1 C6 119.9(10)
C1 C2 C3 118.4(10)
C1 C2 C7 121.0(9)
C3 C2 C7 120.6(10)
C4 C3 C2 122.5(10)
C5 C4 C3 117.1(9)
C5 C4 C8 120.4(10)
C3 C4 C8 122.4(10)
C6 C5 C4 123.2(10)
C5 C6 C1 118.7(10)
C5 C6 C9 122.7(10)
C1 C6 C9 118.6(10)
O2 C10 C11 120.4(10)
O2 C10 C15 119.8(9)
C11 C10 C15 119.7(10)
C10 C11 C12 118.9(11)
C10 C11 C16 119.1(10)
C12 C11 C16 122.0(11)
C13 C12 C11 122.3(12)
C14 C13 C12 118.1(11)
C14 C13 C17 122.5(15)
C12 C13 C17 119.4(14)
C13 C14 C15 122.7(12)
C14 C15 C10 118.3(11)
C14 C15 C18 122.5(12)
C10 C15 C18 119.2(11)
C22 C21 C26 117.9(10)
C22 C21 P1 119.8(8)
C26 C21 P1 122.2(8)
C23 C22 C21 122.0(10)
C22 C23 C24 118.8(11)
C23 C24 C25 119.8(10)
C26 C25 C24 121.1(11)
C25 C26 C21 120.1(10)
C32 C31 C36 119.7(9)
C32 C31 P1 120.6(7)
C36 C31 P1 119.7(7)
C31 C32 C33 120.5(9)
C32 C33 C34 119.5(9)
C35 C34 C33 120.4(10)
C36 C35 C34 120.0(10)
C35 C36 C31 119.9(9)
C46 C41 C42 120.4(9)
C46 C41 P1 121.6(8)
C42 C41 P1 117.9(8)
C41 C42 C43 119.4(10)
C44 C43 C42 119.9(11)
C45 C44 C43 120.2(11)
C44 C45 C46 119.6(11)
C41 C46 C45 120.5(10)
C52 C51 C56 119.3(9)
C52 C51 P1 119.6(7)
C56 C51 P1 121.1(8)
C53 C52 C51 120.3(9)
C52 C53 C54 120.2(10)
C55 C54 C53 120.8(10)
C54 C55 C56 120.2(10)
C55 C56 C51 119.2(10)
C62 C61 C66 118.3(10)
C62 C61 P2 119.8(8)
C66 C61 P2 121.1(8)
C63 C62 C61 119.8(11)
C62 C63 C64 121.6(12)
C63 C64 C65 119.2(12)
C66 C65 C64 120.7(11)
C65 C66 C61 120.4(11)
C76 C71 C72 119.6(10)
C76 C71 P2 119.7(8)
C72 C71 P2 120.7(9)
C73 C72 C71 118.7(12)
C74 C73 C72 121.6(12)
C75 C74 C73 119.6(12)
C74 C75 C76 120.3(12)
C75 C76 C71 119.9(11)
C86 C81 C82 118.5(10)
C86 C81 P2 120.9(8)
C82 C81 P2 120.6(8)
C83 C82 C81 120.8(11)
C84 C83 C82 119.4(11)
C83 C84 C85 121.3(11)
C86 C85 C84 120.4(11)
C85 C86 C81 119.6(11)
C92 C91 C96 119.2(9)
C92 C91 P2 121.1(8)
C96 C91 P2 119.7(8)
C93 C92 C91 120.2(10)
C92 C93 C94 119.9(10)
C95 C94 C93 119.9(10)
C94 C95 C96 120.6(10)
C95 C96 C91 120.2(10)

loop_
_geom_bond_atom_site_label_1
_geom_bond_atom_site_label_2
_geom_bond_distance
Bi1 O2 2.119(7)
Bi1 O1 2.193(7)
Bi1 Br2 2.793(2)
Bi1 Br1 2.8218(13)
Bi1 Br3 3.1107(12)
O1 C1 1.357(12)
O2 C10 1.353(11)
P1 C31 1.786(9)
P1 C21 1.794(10)
P1 C51 1.797(10)
P1 C41 1.800(10)
P2 C81 1.788(11)
P2 C61 1.787(11)
P2 C71 1.795(11)
P2 C91 1.802(10)
C1 C2 1.394(14)
C1 C6 1.414(14)
C2 C3 1.395(14)
C2 C7 1.518(14)
C3 C4 1.388(14)
C4 C5 1.377(14)
C4 C8 1.513(14)
C5 C6 1.371(14)
C6 C9 1.513(14)
C10 C11 1.385(14)
C10 C15 1.42(2)
C11 C12 1.40(2)
C11 C16 1.53(2)
C12 C13 1.37(2)
C13 C14 1.37(2)
C13 C17 1.51(2)
C14 C15 1.40(2)
C15 C18 1.47(2)
C21 C22 1.391(13)
C21 C26 1.395(14)
C22 C23 1.380(14)
C23 C24 1.381(15)
C24 C25 1.38(2)
C25 C26 1.368(14)
C31 C32 1.381(13)
C31 C36 1.409(13)
C32 C33 1.392(14)
C33 C34 1.392(14)
C34 C35 1.392(14)
C35 C36 1.380(14)
C41 C46 1.371(13)
C41 C42 1.393(13)
C42 C43 1.396(15)
C43 C44 1.39(2)
C44 C45 1.388(15)
C45 C46 1.392(14)
C51 C52 1.402(13)
C51 C56 1.402(14)
C52 C53 1.359(13)
C53 C54 1.378(14)
C54 C55 1.373(14)
C55 C56 1.386(13)
C61 C62 1.406(15)
C61 C66 1.412(14)
C62 C63 1.37(2)
C63 C64 1.37(2)
C64 C65 1.39(2)
C65 C66 1.36(2)
C71 C76 1.383(15)
C71 C72 1.39(2)
C72 C73 1.37(2)
C73 C74 1.36(2)
C74 C75 1.36(2)
C75 C76 1.38(2)
C81 C86 1.398(14)
C81 C82 1.403(14)
C82 C83 1.382(15)
C83 C84 1.35(2)
C84 C85 1.38(2)
C85 C86 1.37(2)
C91 C92 1.389(14)
C91 C96 1.387(14)
C92 C93 1.376(14)
C93 C94 1.398(15)
C94 C95 1.36(2)
C95 C96 1.384(14)
